data_7035616
loop_
_publ_author_name
'Luan, Lindong'
'Yang, Meng'
'Bian, Yixuan'
'Lin, Zhien'
'Huang, Hui'

_publ_section_title
;
 Solvent-free synthesis of new metal phosphate-oxalates: influence of
 different metal ions on the framework structures.
;
_journal_issue 30
_journal_name_full 'Dalton transactions (Cambridge, England : 2003)'
_journal_page_first 13485
_journal_page_last 13489
_journal_paper_doi 10.1039/c5dt01613d
_journal_volume 44
_journal_year 2015
_chemical_formula_moiety 'C H3 Mn O7 P, C2 H7 N'
_chemical_formula_sum 'C3 H10 Mn N O7 P'
_chemical_formula_weight 258.03
_space_group_crystal_system monoclinic
_space_group_IT_number 14
_space_group_name_Hall '-P 2yn'
_space_group_name_H-M_alt 'P 1 21/n 1'
_symmetry_space_group_name_Hall '-P 2yn'
_symmetry_space_group_name_H-M 'P 1 21/n 1'
_atom_sites_solution_hydrogens mixed
_atom_sites_solution_primary direct
_audit_creation_date 2015-06-03
_audit_creation_method
;
Olex2 1.2
(compiled 2015.01.26 svn.r3150 for OlexSys, GUI svn.r4998)
;
_audit_update_record
;
2015-06-27 deposited with the CCDC.
2015-07-01 downloaded from the CCDC.
;
_cell_angle_alpha 90
_cell_angle_beta 91.8039(17)
_cell_angle_gamma 90
_cell_formula_units_Z 4
_cell_length_a 5.56671(11)
_cell_length_b 15.6297(3)
_cell_length_c 9.54079(18)
_cell_measurement_reflns_used 2516
_cell_measurement_temperature 293
_cell_measurement_theta_max 71.8550
_cell_measurement_theta_min 5.4340
_cell_volume 829.69(3)
_computing_cell_refinement
;
CrysAlisPro, Agilent Technologies,
Version 1.171.37.33 (release 27-03-2014 CrysAlis171 .NET)
(compiled Mar 27 2014,17:12:48)
;
_computing_data_collection
;
CrysAlisPro, Agilent Technologies,
Version 1.171.37.33 (release 27-03-2014 CrysAlis171 .NET)
(compiled Mar 27 2014,17:12:48)
;
_computing_data_reduction
;
CrysAlisPro, Agilent Technologies,
Version 1.171.37.33 (release 27-03-2014 CrysAlis171 .NET)
(compiled Mar 27 2014,17:12:48)
;
_computing_molecular_graphics 'Olex2 (Dolomanov et al., 2009)'
_computing_publication_material 'Olex2 (Dolomanov et al., 2009)'
_computing_structure_refinement 'ShelXL (Sheldrick, 2008)'
_computing_structure_solution 'ShelXT (Sheldrick, 2015)'
_diffrn_ambient_temperature 293
_diffrn_detector 'CCD plate'
_diffrn_detector_area_resol_mean 15.9595
_diffrn_detector_type EosS2
_diffrn_measured_fraction_theta_full 1.000
_diffrn_measured_fraction_theta_max 1.000
_diffrn_measurement_details
;
  1 omega   10.00  104.00   1.0000    1.0000
omega____ theta____ kappa____ phi______ frames
    -       36.5421   77.0000  150.0000 94

  2 omega   23.00   90.00   1.0000    1.0000
omega____ theta____ kappa____ phi______ frames
    -       36.5421 -125.0000 -120.0000 67

  3 omega   20.00  104.00   1.0000    1.0000
omega____ theta____ kappa____ phi______ frames
    -       36.5421   57.0000 -180.0000 84

  4 omega   10.00  104.00   1.0000    1.0000
omega____ theta____ kappa____ phi______ frames
    -       36.5421   77.0000  -60.0000 94

  5 omega  -31.00   53.00   1.0000    1.0000
omega____ theta____ kappa____ phi______ frames
    -       36.5421  -57.0000  -30.0000 84

  6 omega   38.00   91.00   1.0000    2.3000
omega____ theta____ kappa____ phi______ frames
    -      108.0000  -30.0000 -150.0000 53

  7 omega   40.00   98.00   1.0000    2.3000
omega____ theta____ kappa____ phi______ frames
    -      108.0000  -45.0000  -60.0000 58

  8 omega   40.00   98.00   1.0000    2.3000
omega____ theta____ kappa____ phi______ frames
    -      108.0000  -45.0000    0.0000 58

  9 omega   38.00   91.00   1.0000    2.3000
omega____ theta____ kappa____ phi______ frames
    -      108.0000  -30.0000  -30.0000 53

 10 omega   39.00  109.00   1.0000    2.3000
omega____ theta____ kappa____ phi______ frames
    -      108.0000  -94.0000  120.0000 70

 11 omega   90.00  175.00   1.0000    2.3000
omega____ theta____ kappa____ phi______ frames
    -      108.0000   61.0000  -90.0000 85

 12 omega   38.00   91.00   1.0000    2.3000
omega____ theta____ kappa____ phi______ frames
    -      108.0000  -30.0000    0.0000 53

 13 omega   39.00  109.00   1.0000    2.3000
omega____ theta____ kappa____ phi______ frames
    -      108.0000  -94.0000    0.0000 70

 14 omega   40.00  135.00   1.0000    2.3000
omega____ theta____ kappa____ phi______ frames
    -      108.0000  -77.0000  150.0000 95

 15 omega   40.00   98.00   1.0000    2.3000
omega____ theta____ kappa____ phi______ frames
    -      108.0000  -45.0000  -90.0000 58

 16 omega  -33.00   55.00   1.0000    1.0000
omega____ theta____ kappa____ phi______ frames
    -       36.5421  -38.0000   30.0000 88

 17 omega  -33.00   55.00   1.0000    1.0000
omega____ theta____ kappa____ phi______ frames
    -       36.5421  -38.0000 -120.0000 88

 18 omega  -33.00   29.00   1.0000    1.0000
omega____ theta____ kappa____ phi______ frames
    -       36.5421  -38.0000  150.0000 62

 19 omega   20.00  104.00   1.0000    1.0000
omega____ theta____ kappa____ phi______ frames
    -       36.5421   57.0000   60.0000 84
;
_diffrn_measurement_device 'four-circle diffractometer'
_diffrn_measurement_device_type 'New Gemini, Dual, Cu at zero, EosS2'
_diffrn_measurement_method '\w scans'
_diffrn_orient_matrix_UB_11 0.0622825000
_diffrn_orient_matrix_UB_12 0.0874636000
_diffrn_orient_matrix_UB_13 0.0661587000
_diffrn_orient_matrix_UB_21 0.0176686000
_diffrn_orient_matrix_UB_22 0.0393028000
_diffrn_orient_matrix_UB_23 -0.1473943000
_diffrn_orient_matrix_UB_31 -0.2691946000
_diffrn_orient_matrix_UB_32 0.0228122000
_diffrn_orient_matrix_UB_33 0.0003933000
_diffrn_radiation_monochromator graphite
_diffrn_radiation_probe x-ray
_diffrn_radiation_type CuK\a
_diffrn_radiation_wavelength 1.54184
_diffrn_reflns_av_R_equivalents 0.0460
_diffrn_reflns_av_unetI/netI 0.0365
_diffrn_reflns_laue_measured_fraction_full 1.000
_diffrn_reflns_laue_measured_fraction_max 1.000
_diffrn_reflns_limit_h_max 4
_diffrn_reflns_limit_h_min -6
_diffrn_reflns_limit_k_max 18
_diffrn_reflns_limit_k_min -12
_diffrn_reflns_limit_l_max 11
_diffrn_reflns_limit_l_min -11
_diffrn_reflns_number 4944
_diffrn_reflns_point_group_measured_fraction_full 1.000
_diffrn_reflns_point_group_measured_fraction_max 1.000
_diffrn_reflns_theta_full 67.059
_diffrn_reflns_theta_max 67.059
_diffrn_reflns_theta_min 5.434
_diffrn_source 'Enhance (Cu) X-ray Source'
_exptl_absorpt_coefficient_mu 14.973
_exptl_absorpt_correction_T_max 1.00000
_exptl_absorpt_correction_T_min 0.44617
_exptl_absorpt_correction_type numerical
_exptl_absorpt_process_details
;
CrysAlisPro, Agilent Technologies,
Version 1.171.37.33 (release 27-03-2014 CrysAlis171 .NET)
(compiled Mar 27 2014,17:12:48)
Numerical absorption correction based on gaussian integration over
            a multifaceted crystal model
;
_exptl_crystal_colour 'clear light pink'
_exptl_crystal_colour_lustre clear
_exptl_crystal_colour_modifier light
_exptl_crystal_colour_primary pink
_exptl_crystal_density_diffrn 2.066
_exptl_crystal_description block
_exptl_crystal_F_000 524
_exptl_crystal_size_max 0.38
_exptl_crystal_size_mid 0.24
_exptl_crystal_size_min 0.2
_refine_diff_density_max 0.607
_refine_diff_density_min -0.701
_refine_diff_density_rms 0.136
_refine_ls_extinction_method none
_refine_ls_goodness_of_fit_ref 1.035
_refine_ls_hydrogen_treatment constr
_refine_ls_matrix_type full
_refine_ls_number_parameters 121
_refine_ls_number_reflns 1481
_refine_ls_number_restraints 0
_refine_ls_restrained_S_all 1.035
_refine_ls_R_factor_all 0.0451
_refine_ls_R_factor_gt 0.0436
_refine_ls_shift/su_max 0.001
_refine_ls_shift/su_mean 0.000
_refine_ls_structure_factor_coef Fsqd
_refine_ls_weighting_details 'w=1/[\s^2^(Fo^2^)+(0.0884P)^2^] where P=(Fo^2^+2Fc^2^)/3'
_refine_ls_weighting_scheme calc
_refine_ls_wR_factor_gt 0.1129
_refine_ls_wR_factor_ref 0.1150
_reflns_Friedel_coverage 0.000
_reflns_number_gt 1407
_reflns_number_total 1481
_reflns_threshold_expression 'I > 2\s(I)'
_cod_data_source_file c5dt01613d2.cif
_cod_data_source_block 1
_cod_depositor_comments 'Adding full bibliography for 7035614--7035619.cif.'
_cod_database_code 7035616
_shelx_space_group_comment
;
The symmetry employed for this shelxl refinement is uniquely defined
by the following loop, which should always be used as a source of
symmetry information in preference to the above space-group names.
They are only intended as comments.
;
_reflns_odcompleteness_completeness 99.87
_reflns_odcompleteness_iscentric 1
_reflns_odcompleteness_theta 66.97
_olex2_refinement_description
;
1. Fixed Uiso
 At 1.2 times of:
  All C(H,H) groups, All N(H,H,H) groups
 At 1.5 times of:
  All O(H) groups, All O(H,H) groups
2.a Rotating group:
 OW1(HW1A,HW1B)
2.b Secondary CH2 refined with riding coordinates:
 C2(H2A,H2B), C3(H3A,H3B)
2.c Idealised Me refined as rotating group:
 N1(H1A,H1B,H1C)
2.d Idealised tetrahedral OH refined as rotating group:
 O4(H4)
;
_shelx_shelxl_version_number 2014/7
_olex2_submission_special_instructions 'No special instructions were received'

loop_
_space_group_symop_operation_xyz
'x, y, z'
'-x+1/2, y+1/2, -z+1/2'
'-x, -y, -z'
'x-1/2, -y-1/2, z-1/2'

loop_
_atom_site_label
_atom_site_type_symbol
_atom_site_fract_x
_atom_site_fract_y
_atom_site_fract_z
_atom_site_U_iso_or_equiv
_atom_site_adp_type
_atom_site_occupancy
_atom_site_site_symmetry_order
_atom_site_calc_flag
_atom_site_refinement_flags_posn
Mn1 Mn 0.69614(8) 0.66845(3) 0.56126(4) 0.0150(2) Uani 1 1 d .
P1 P 0.18503(13) 0.69831(5) 0.35375(7) 0.0148(2) Uani 1 1 d .
O1 O 0.4362(4) 0.72178(15) 0.4062(2) 0.0201(5) Uani 1 1 d .
O2 O -0.0102(4) 0.72222(14) 0.4528(2) 0.0210(5) Uani 1 1 d .
O3 O 0.1356(4) 0.73450(15) 0.2078(2) 0.0239(5) Uani 1 1 d .
O4 O 0.1828(4) 0.59687(14) 0.3359(2) 0.0225(5) Uani 1 1 d .
H4 H 0.0545 0.5778 0.3620 0.034 Uiso 1 1 calc GR
O5 O 0.7439(4) 0.55217(14) 0.4287(2) 0.0215(5) Uani 1 1 d .
O6 O 0.5761(4) 0.42681(14) 0.3702(2) 0.0207(5) Uani 1 1 d .
OW1 O 0.9774(4) 0.62553(16) 0.7303(2) 0.0294(6) Uani 1 1 d .
HW1A H 1.0176 0.6680 0.7879 0.044 Uiso 1 1 d GR
HW1B H 1.1105 0.6075 0.6914 0.044 Uiso 1 1 d GR
N1 N 0.3033(6) 0.33541(18) 0.8565(3) 0.0232(6) Uani 1 1 d .
H1A H 0.3791 0.3428 0.7766 0.028 Uiso 1 1 calc GR
H1B H 0.1595 0.3124 0.8382 0.028 Uiso 1 1 calc GR
H1C H 0.3891 0.3007 0.9125 0.028 Uiso 1 1 calc GR
C1 C 0.5926(5) 0.49375(18) 0.4416(3) 0.0162(6) Uani 1 1 d .
C2 C 0.2738(7) 0.4189(2) 0.9263(4) 0.0292(8) Uani 1 1 d .
H2A H 0.1821 0.4113 1.0102 0.035 Uiso 1 1 calc R
H2B H 0.1853 0.4574 0.8640 0.035 Uiso 1 1 calc R
C3 C 0.5150(7) 0.4574(2) 0.9651(4) 0.0341(9) Uani 1 1 d .
H3A H 0.6030 0.4191 1.0280 0.041 Uiso 1 1 calc R
H3B H 0.6073 0.4644 0.8813 0.041 Uiso 1 1 calc R

loop_
_atom_site_aniso_label
_atom_site_aniso_U_11
_atom_site_aniso_U_22
_atom_site_aniso_U_33
_atom_site_aniso_U_23
_atom_site_aniso_U_13
_atom_site_aniso_U_12
Mn1 0.0150(3) 0.0165(3) 0.0138(3) -0.00142(16) 0.0040(2) -0.00145(17)
P1 0.0141(4) 0.0177(4) 0.0129(4) 0.0022(3) 0.0025(3) -0.0017(3)
O1 0.0185(11) 0.0229(11) 0.0187(10) 0.0033(8) 0.0002(8) -0.0011(9)
O2 0.0171(11) 0.0213(11) 0.0249(11) -0.0028(9) 0.0082(8) -0.0047(9)
O3 0.0251(12) 0.0292(12) 0.0172(10) 0.0097(9) -0.0017(9) -0.0069(10)
O4 0.0210(12) 0.0201(11) 0.0267(11) -0.0005(9) 0.0077(9) -0.0010(9)
O5 0.0214(11) 0.0186(11) 0.0252(11) -0.0048(8) 0.0122(8) -0.0044(9)
O6 0.0240(12) 0.0187(11) 0.0199(10) -0.0053(8) 0.0066(9) -0.0020(9)
OW1 0.0259(13) 0.0355(14) 0.0268(12) -0.0034(10) 0.0018(10) 0.0093(11)
N1 0.0208(15) 0.0293(15) 0.0196(13) 0.0026(10) 0.0020(11) -0.0016(11)
C1 0.0157(14) 0.0176(14) 0.0154(14) 0.0021(11) 0.0028(11) -0.0003(12)
C2 0.0308(19) 0.0302(19) 0.0268(17) -0.0009(14) 0.0019(14) -0.0016(15)
C3 0.034(2) 0.036(2) 0.0325(18) -0.0054(16) 0.0002(15) -0.0056(16)

loop_
_atom_type_symbol
_atom_type_description
_atom_type_scat_dispersion_real
_atom_type_scat_dispersion_imag
_atom_type_scat_source
C C 0.0181 0.0091 'International Tables Vol C Tables 4.2.6.8 and 6.1.1.4'
H H 0.0000 0.0000 'International Tables Vol C Tables 4.2.6.8 and 6.1.1.4'
Mn Mn -0.5299 2.8052 'International Tables Vol C Tables 4.2.6.8 and 6.1.1.4'
N N 0.0311 0.0180 'International Tables Vol C Tables 4.2.6.8 and 6.1.1.4'
O O 0.0492 0.0322 'International Tables Vol C Tables 4.2.6.8 and 6.1.1.4'
P P 0.2955 0.4335 'International Tables Vol C Tables 4.2.6.8 and 6.1.1.4'

loop_
_geom_angle_atom_site_label_1
_geom_angle_atom_site_label_2
_geom_angle_atom_site_label_3
_geom_angle
_geom_angle_site_symmetry_1
_geom_angle_site_symmetry_3
O1 Mn1 O5 90.85(9) . .
O1 Mn1 O6 90.66(8) . 3_666
O1 Mn1 OW1 174.62(9) . .
O2 Mn1 O1 91.28(8) 1_655 .
O2 Mn1 O5 86.51(8) 1_655 .
O2 Mn1 O6 160.07(8) 1_655 3_666
O2 Mn1 OW1 86.57(9) 1_655 .
O3 Mn1 O1 93.33(8) 4_676 .
O3 Mn1 O2 100.37(9) 4_676 1_655
O3 Mn1 O5 171.85(9) 4_676 .
O3 Mn1 O6 99.31(9) 4_676 3_666
O3 Mn1 OW1 82.21(9) 4_676 .
O5 Mn1 O6 73.63(8) . 3_666
O5 Mn1 OW1 93.95(9) . .
O6 Mn1 OW1 93.04(9) 3_666 .
O1 P1 O3 110.54(13) . .
O1 P1 O4 106.27(13) . .
O2 P1 O1 114.12(12) . .
O2 P1 O3 111.61(13) . .
O2 P1 O4 108.04(12) . .
O3 P1 O4 105.74(12) . .
P1 O1 Mn1 135.29(13) . .
P1 O2 Mn1 141.59(14) . 1_455
P1 O3 Mn1 148.36(14) . 4_575
P1 O4 H4 109.5 . .
C1 O5 Mn1 116.43(19) . .
C1 O6 Mn1 115.88(18) . 3_666
Mn1 OW1 HW1A 111.6 . .
Mn1 OW1 HW1B 111.0 . .
HW1A OW1 HW1B 107.5 . .
H1A N1 H1B 109.5 . .
H1A N1 H1C 109.5 . .
H1B N1 H1C 109.5 . .
C2 N1 H1A 109.5 . .
C2 N1 H1B 109.5 . .
C2 N1 H1C 109.5 . .
O5 C1 C1 116.3(3) . 3_666
O6 C1 O5 126.5(3) . .
O6 C1 C1 117.2(3) . 3_666
N1 C2 H2A 109.5 . .
N1 C2 H2B 109.5 . .
N1 C2 C3 110.7(3) . .
H2A C2 H2B 108.1 . .
C3 C2 H2A 109.5 . .
C3 C2 H2B 109.5 . .
C2 C3 H3A 109.5 . .
C2 C3 H3B 109.5 . .
C3 C3 C2 110.7(4) 3_667 .
C3 C3 H3A 109.5 3_667 .
C3 C3 H3B 109.5 3_667 .
H3A C3 H3B 108.1 . .

loop_
_geom_bond_atom_site_label_1
_geom_bond_atom_site_label_2
_geom_bond_distance
_geom_bond_site_symmetry_2
Mn1 O1 2.201(2) .
Mn1 O2 2.134(2) 1_655
Mn1 O3 2.097(2) 4_676
Mn1 O5 2.235(2) .
Mn1 O6 2.237(2) 3_666
Mn1 OW1 2.311(2) .
P1 O1 1.515(2) .
P1 O2 1.510(2) .
P1 O3 1.520(2) .
P1 O4 1.595(2) .
O2 Mn1 2.134(2) 1_455
O3 Mn1 2.097(2) 4_575
O4 H4 0.8200 .
O5 C1 1.251(4) .
O6 Mn1 2.237(2) 3_666
O6 C1 1.250(4) .
OW1 HW1A 0.8862 .
OW1 HW1B 0.8853 .
N1 H1A 0.8900 .
N1 H1B 0.8900 .
N1 H1C 0.8900 .
N1 C2 1.476(5) .
C1 C1 1.555(6) 3_666
C2 H2A 0.9700 .
C2 H2B 0.9700 .
C2 C3 1.507(5) .
C3 C3 1.501(7) 3_667
C3 H3A 0.9700 .
C3 H3B 0.9700 .

loop_
_geom_torsion_atom_site_label_1
_geom_torsion_atom_site_label_2
_geom_torsion_atom_site_label_3
_geom_torsion_atom_site_label_4
_geom_torsion
_geom_torsion_site_symmetry_1
_geom_torsion_site_symmetry_4
Mn1 O5 C1 O6 174.2(2) . .
Mn1 O5 C1 C1 -5.8(4) . 3_666
Mn1 O6 C1 O5 174.2(2) 3_666 .
Mn1 O6 C1 C1 -5.8(4) 3_666 3_666
O1 P1 O2 Mn1 -125.3(2) . 1_455
O1 P1 O3 Mn1 -31.2(3) . 4_575
O2 P1 O1 Mn1 76.8(2) . .
O2 P1 O3 Mn1 96.9(3) . 4_575
O3 P1 O1 Mn1 -156.41(17) . .
O3 P1 O2 Mn1 108.4(2) . 1_455
O4 P1 O1 Mn1 -42.1(2) . .
O4 P1 O2 Mn1 -7.4(3) . 1_455
O4 P1 O3 Mn1 -145.8(3) . 4_575
N1 C2 C3 C3 179.5(4) . 3_667
